data_4023196
loop_
_publ_author_name
'Saswati Lahiri'
'Somnath Yadav'
'Srirupa Banerjee'
'Mahendra P. Patil'
'Raghavan B. Sunoj'

_publ_section_title
;
 Face-Selective Diels-Alder Reactions between Unsymmetrical
 Cyclohexadienes and Symmetric trans-Dienophile: An Experimental
 and Computational Investigation
;
_journal_name_full 'Journal of Organic Chemistry'
_journal_page_first 435
_journal_page_last 444
_journal_paper_doi 10.1021/jo701884d
_journal_volume 73
_journal_year 2008
_chemical_formula_sum 'C25 H24 O3'
_chemical_formula_weight 370.43
_chemical_melting_point 174
_chemical_name_systematic 8,9-Dibenzoylhexahydro-3a,6-ethano-inden-5-one
_space_group_IT_number 14
_symmetry_cell_setting monoclinic
_symmetry_space_group_name_Hall '-P 2ybc'
_symmetry_space_group_name_H-M 'P 1 21/c 1'
_atom_sites_solution_hydrogens geom
_atom_sites_solution_primary direct
_atom_sites_solution_secondary difmap
_audit_creation_method SHELXL-97
_cell_angle_alpha 90.00
_cell_angle_beta 91.149(9)
_cell_angle_gamma 90.00
_cell_formula_units_Z 4
_cell_length_a 9.005(5)
_cell_length_b 14.836(8)
_cell_length_c 14.242(8)
_cell_measurement_reflns_used 875
_cell_measurement_temperature 293(2)
_cell_measurement_theta_max 24.21
_cell_measurement_theta_min 2.65
_cell_volume 1902.2(17)
_computing_cell_refinement 'Bruker SMART'
_computing_data_collection 'Bruker SMART'
_computing_data_reduction 'Bruker SAINT'
_computing_structure_refinement 'SHELXL-97 (Sheldrick, 1997)'
_computing_structure_solution 'SHELXS-97 (Sheldrick, 1990)'
_diffrn_ambient_temperature 293(2)
_diffrn_measured_fraction_theta_full 0.998
_diffrn_measured_fraction_theta_max 0.998
_diffrn_measurement_device_type 'CCD area detector'
_diffrn_measurement_method '\f and \w scans'
_diffrn_radiation_monochromator graphite
_diffrn_radiation_source 'fine-focus sealed tube'
_diffrn_radiation_type MoK\a
_diffrn_radiation_wavelength 0.71073
_diffrn_reflns_av_R_equivalents 0.0196
_diffrn_reflns_av_sigmaI/netI 0.0182
_diffrn_reflns_limit_h_max 10
_diffrn_reflns_limit_h_min -10
_diffrn_reflns_limit_k_max 17
_diffrn_reflns_limit_k_min -16
_diffrn_reflns_limit_l_max 17
_diffrn_reflns_limit_l_min -17
_diffrn_reflns_number 13797
_diffrn_reflns_theta_full 25.35
_diffrn_reflns_theta_max 25.35
_diffrn_reflns_theta_min 1.98
_exptl_absorpt_coefficient_mu 0.084
_exptl_absorpt_correction_T_max 0.9847
_exptl_absorpt_correction_T_min 0.9235
_exptl_crystal_colour Colourless
_exptl_crystal_density_diffrn 1.293
_exptl_crystal_density_method 'not measured'
_exptl_crystal_description Prism
_exptl_crystal_F_000 784
_exptl_crystal_size_max 0.27
_exptl_crystal_size_mid 0.19
_exptl_crystal_size_min 0.18
_refine_diff_density_max 0.197
_refine_diff_density_min -0.155
_refine_diff_density_rms 0.031
_refine_ls_extinction_method none
_refine_ls_goodness_of_fit_ref 0.989
_refine_ls_hydrogen_treatment mixed
_refine_ls_matrix_type full
_refine_ls_number_parameters 253
_refine_ls_number_reflns 3467
_refine_ls_number_restraints 0
_refine_ls_restrained_S_all 0.989
_refine_ls_R_factor_all 0.0513
_refine_ls_R_factor_gt 0.0419
_refine_ls_shift/su_max 0.000
_refine_ls_shift/su_mean 0.000
_refine_ls_structure_factor_coef Fsqd
_refine_ls_weighting_details 'calc w=1/[\s^2^(Fo^2^)+(0.0717P)^2^+0.4280P] where P=(Fo^2^+2Fc^2^)/3'
_refine_ls_weighting_scheme calc
_refine_ls_wR_factor_gt 0.1153
_refine_ls_wR_factor_ref 0.1222
_reflns_number_gt 2925
_reflns_number_total 3467
_reflns_threshold_expression >2sigma(I)
_cod_data_source_file jo701884d-File003.cif
_cod_data_source_block sy7d4_m_(3nx)
_cod_original_sg_symbol_H-M 'P 21/c'
_cod_database_code 4023196

loop_
_symmetry_equiv_pos_as_xyz
'x, y, z'
'-x, y+1/2, -z+1/2'
'-x, -y, -z'
'x, -y-1/2, z-1/2'

loop_
_atom_site_label
_atom_site_type_symbol
_atom_site_fract_x
_atom_site_fract_y
_atom_site_fract_z
_atom_site_U_iso_or_equiv
_atom_site_adp_type
_atom_site_occupancy
_atom_site_symmetry_multiplicity
_atom_site_calc_flag
_atom_site_refinement_flags
_atom_site_disorder_assembly
_atom_site_disorder_group
O3 O 0.60969(13) 1.01367(9) 0.11109(7) 0.0558(3) Uani 1 1 d . . .
O1 O 0.13539(14) 1.12801(9) -0.03848(8) 0.0577(3) Uani 1 1 d . . .
O2 O 0.22236(15) 0.88107(8) 0.25172(7) 0.0560(3) Uani 1 1 d . . .
C20 C 0.63127(16) 0.96723(10) 0.26855(10) 0.0365(3) Uani 1 1 d . . .
C13 C 0.21840(16) 0.80796(10) 0.10501(10) 0.0367(3) Uani 1 1 d . . .
C12 C 0.24126(16) 0.88740(10) 0.16775(10) 0.0376(3) Uani 1 1 d . . .
C1 C 0.28832(16) 0.97711(10) 0.12611(9) 0.0357(3) Uani 1 1 d . . .
H1 H 0.3441 0.9653 0.0690 0.043 Uiso 1 1 calc R . .
C9 C 0.38678(16) 1.03306(10) 0.19385(9) 0.0346(3) Uani 1 1 d . . .
H9 H 0.3558 1.0204 0.2581 0.041 Uiso 1 1 calc R . .
C19 C 0.54787(16) 1.00552(10) 0.18574(10) 0.0373(3) Uani 1 1 d . . .
C2 C 0.14929(17) 1.03441(10) 0.09938(10) 0.0407(4) Uani 1 1 d . . .
H2 H 0.0711 0.9971 0.0704 0.049 Uiso 1 1 calc R . .
C8 C 0.35791(17) 1.13489(10) 0.17337(10) 0.0376(3) Uani 1 1 d . . .
C21 C 0.57031(19) 0.95692(12) 0.35661(10) 0.0468(4) Uani 1 1 d . . .
H21 H 0.4725 0.9742 0.3662 0.056 Uiso 1 1 calc R . .
C23 C 0.7972(2) 0.89466(12) 0.41699(12) 0.0517(4) Uani 1 1 d . . .
H23 H 0.8527 0.8708 0.4668 0.062 Uiso 1 1 calc R . .
C14 C 0.17461(19) 0.72704(11) 0.14497(12) 0.0482(4) Uani 1 1 d . . .
H14 H 0.1552 0.7247 0.2088 0.058 Uiso 1 1 calc R . .
C25 C 0.77683(17) 0.93910(11) 0.25612(11) 0.0427(4) Uani 1 1 d . . .
H25 H 0.8193 0.9444 0.1974 0.051 Uiso 1 1 calc R . .
C11 C 0.20183(18) 1.10647(10) 0.03229(10) 0.0420(4) Uani 1 1 d . . .
C4 C 0.20593(18) 1.15630(11) 0.21599(11) 0.0429(4) Uani 1 1 d . . .
H4 H 0.1714 1.2137 0.1893 0.051 Uiso 1 1 calc R . .
C3 C 0.09284(17) 1.08342(11) 0.18718(11) 0.0442(4) Uani 1 1 d . . .
H3A H -0.0030 1.1108 0.1735 0.053 Uiso 1 1 calc R . .
H3B H 0.0812 1.0408 0.2381 0.053 Uiso 1 1 calc R . .
C18 C 0.2431(2) 0.80992(12) 0.00950(11) 0.0515(4) Uani 1 1 d . . .
H18 H 0.2706 0.8637 -0.0189 0.062 Uiso 1 1 calc R . .
C24 C 0.85900(18) 0.90342(11) 0.32997(12) 0.0487(4) Uani 1 1 d . . .
H24 H 0.9565 0.8852 0.3209 0.058 Uiso 1 1 calc R . .
C5 C 0.2394(2) 1.17149(13) 0.32041(12) 0.0537(4) Uani 1 1 d . . .
H5A H 0.2292 1.1157 0.3552 0.064 Uiso 1 1 calc R . .
H5B H 0.1722 1.2158 0.3459 0.064 Uiso 1 1 calc R . .
C10 C 0.34400(19) 1.15044(11) 0.06706(10) 0.0434(4) Uani 1 1 d . . .
H10A H 0.3417 1.2145 0.0536 0.052 Uiso 1 1 calc R . .
H10B H 0.4284 1.1243 0.0358 0.052 Uiso 1 1 calc R . .
C7 C 0.4625(2) 1.19802(12) 0.22775(11) 0.0499(4) Uani 1 1 d . . .
H7A H 0.5624 1.1735 0.2305 0.060 Uiso 1 1 calc R . .
H7B H 0.4655 1.2568 0.1980 0.060 Uiso 1 1 calc R . .
C16 C 0.1869(2) 0.65299(13) -0.00317(14) 0.0606(5) Uani 1 1 d . . .
H16 H 0.1782 0.6010 -0.0393 0.073 Uiso 1 1 calc R . .
C15 C 0.1595(2) 0.65010(12) 0.09114(14) 0.0597(5) Uani 1 1 d . . .
H15 H 0.1307 0.5963 0.1189 0.072 Uiso 1 1 calc R . .
C6 C 0.3994(2) 1.20534(14) 0.32619(12) 0.0604(5) Uani 1 1 d . . .
H6A H 0.4020 1.2675 0.3474 0.072 Uiso 1 1 calc R . .
H6B H 0.4573 1.1690 0.3701 0.072 Uiso 1 1 calc R . .
C17 C 0.2273(2) 0.73256(14) -0.04410(13) 0.0636(5) Uani 1 1 d . . .
H17 H 0.2441 0.7347 -0.1083 0.076 Uiso 1 1 calc R . .
C22 C 0.6533(2) 0.92132(13) 0.42993(11) 0.0557(5) Uani 1 1 d . . .
H22 H 0.6113 0.9153 0.4887 0.067 Uiso 1 1 calc R . .

loop_
_atom_site_aniso_label
_atom_site_aniso_U_11
_atom_site_aniso_U_22
_atom_site_aniso_U_33
_atom_site_aniso_U_23
_atom_site_aniso_U_13
_atom_site_aniso_U_12
O3 0.0525(7) 0.0804(9) 0.0349(6) 0.0125(5) 0.0116(5) 0.0113(6)
O1 0.0673(8) 0.0629(8) 0.0424(6) 0.0128(5) -0.0091(6) 0.0095(6)
O2 0.0854(9) 0.0497(7) 0.0332(6) 0.0052(5) 0.0090(6) -0.0122(6)
C20 0.0420(8) 0.0333(8) 0.0342(7) -0.0002(6) 0.0017(6) -0.0008(6)
C13 0.0348(7) 0.0358(8) 0.0393(8) 0.0035(6) -0.0013(6) -0.0005(6)
C12 0.0418(8) 0.0397(8) 0.0313(7) 0.0055(6) 0.0017(6) -0.0007(6)
C1 0.0430(8) 0.0358(8) 0.0283(7) 0.0019(6) 0.0030(6) -0.0020(6)
C9 0.0397(8) 0.0382(8) 0.0259(7) 0.0023(6) 0.0018(6) -0.0013(6)
C19 0.0429(8) 0.0389(8) 0.0304(7) 0.0008(6) 0.0041(6) -0.0016(6)
C2 0.0432(8) 0.0423(9) 0.0363(8) 0.0021(6) -0.0065(6) -0.0036(7)
C8 0.0441(8) 0.0338(8) 0.0349(7) -0.0001(6) 0.0027(6) -0.0021(6)
C21 0.0486(9) 0.0551(10) 0.0369(8) 0.0050(7) 0.0043(7) 0.0088(8)
C23 0.0589(10) 0.0491(10) 0.0465(9) 0.0078(7) -0.0110(8) 0.0056(8)
C14 0.0547(10) 0.0425(9) 0.0472(9) 0.0067(7) -0.0021(7) -0.0061(7)
C25 0.0441(8) 0.0452(9) 0.0390(8) -0.0004(7) 0.0039(6) -0.0015(7)
C11 0.0524(9) 0.0402(8) 0.0334(8) 0.0021(6) -0.0010(7) 0.0087(7)
C4 0.0495(9) 0.0379(8) 0.0414(8) 0.0001(6) 0.0034(7) 0.0055(7)
C3 0.0392(8) 0.0488(9) 0.0446(8) 0.0029(7) 0.0016(7) 0.0020(7)
C18 0.0672(11) 0.0458(10) 0.0416(9) -0.0008(7) 0.0056(8) -0.0136(8)
C24 0.0432(9) 0.0468(9) 0.0559(10) 0.0017(8) -0.0032(7) 0.0032(7)
C5 0.0616(11) 0.0565(11) 0.0432(9) -0.0116(8) 0.0090(8) 0.0015(8)
C10 0.0570(10) 0.0354(8) 0.0380(8) 0.0063(6) 0.0048(7) -0.0016(7)
C7 0.0577(10) 0.0427(9) 0.0494(9) -0.0051(7) 0.0003(8) -0.0097(8)
C16 0.0667(12) 0.0448(10) 0.0701(12) -0.0158(9) -0.0058(10) -0.0037(9)
C15 0.0698(12) 0.0379(10) 0.0711(13) 0.0059(8) -0.0072(10) -0.0089(8)
C6 0.0705(12) 0.0646(12) 0.0459(10) -0.0113(8) -0.0029(8) -0.0082(10)
C17 0.0810(13) 0.0624(12) 0.0476(10) -0.0143(9) 0.0089(9) -0.0156(10)
C22 0.0665(11) 0.0653(12) 0.0353(8) 0.0103(8) 0.0026(8) 0.0086(9)

loop_
_atom_type_symbol
_atom_type_description
_atom_type_scat_dispersion_real
_atom_type_scat_dispersion_imag
_atom_type_scat_source
C C 0.0033 0.0016 'International Tables Vol C Tables 4.2.6.8 and 6.1.1.4'
H H 0.0000 0.0000 'International Tables Vol C Tables 4.2.6.8 and 6.1.1.4'
O O 0.0106 0.0060 'International Tables Vol C Tables 4.2.6.8 and 6.1.1.4'

loop_
_geom_angle_atom_site_label_1
_geom_angle_atom_site_label_2
_geom_angle_atom_site_label_3
_geom_angle
_geom_angle_site_symmetry_1
_geom_angle_site_symmetry_3
_geom_angle_publ_flag
C21 C20 C25 118.23(14) . . ?
C21 C20 C19 123.54(14) . . ?
C25 C20 C19 118.22(13) . . ?
C18 C13 C14 118.28(14) . . ?
C18 C13 C12 123.36(13) . . ?
C14 C13 C12 118.34(14) . . ?
O2 C12 C13 120.57(13) . . ?
O2 C12 C1 119.80(13) . . ?
C13 C12 C1 119.63(12) . . ?
C12 C1 C9 112.88(11) . . ?
C12 C1 C2 110.17(12) . . ?
C9 C1 C2 108.02(12) . . ?
C12 C1 H1 108.6 . . ?
C9 C1 H1 108.6 . . ?
C2 C1 H1 108.6 . . ?
C19 C9 C1 110.32(12) . . ?
C19 C9 C8 113.81(12) . . ?
C1 C9 C8 108.26(11) . . ?
C19 C9 H9 108.1 . . ?
C1 C9 H9 108.1 . . ?
C8 C9 H9 108.1 . . ?
O3 C19 C20 119.69(14) . . ?
O3 C19 C9 119.74(13) . . ?
C20 C19 C9 120.57(12) . . ?
C11 C2 C3 106.91(13) . . ?
C11 C2 C1 106.26(13) . . ?
C3 C2 C1 109.66(12) . . ?
C11 C2 H2 111.3 . . ?
C3 C2 H2 111.3 . . ?
C1 C2 H2 111.3 . . ?
C7 C8 C10 116.44(13) . . ?
C7 C8 C4 102.55(13) . . ?
C10 C8 C4 107.58(12) . . ?
C7 C8 C9 113.59(13) . . ?
C10 C8 C9 109.89(12) . . ?
C4 C8 C9 105.79(12) . . ?
C22 C21 C20 120.61(16) . . ?
C22 C21 H21 119.7 . . ?
C20 C21 H21 119.7 . . ?
C22 C23 C24 119.65(15) . . ?
C22 C23 H23 120.2 . . ?
C24 C23 H23 120.2 . . ?
C15 C14 C13 120.85(16) . . ?
C15 C14 H14 119.6 . . ?
C13 C14 H14 119.6 . . ?
C24 C25 C20 120.71(15) . . ?
C24 C25 H25 119.6 . . ?
C20 C25 H25 119.6 . . ?
O1 C11 C10 124.24(15) . . ?
O1 C11 C2 123.94(15) . . ?
C10 C11 C2 111.77(12) . . ?
C5 C4 C3 118.73(14) . . ?
C5 C4 C8 104.72(13) . . ?
C3 C4 C8 109.82(13) . . ?
C5 C4 H4 107.7 . . ?
C3 C4 H4 107.7 . . ?
C8 C4 H4 107.7 . . ?
C4 C3 C2 108.73(13) . . ?
C4 C3 H3A 109.9 . . ?
C2 C3 H3A 109.9 . . ?
C4 C3 H3B 109.9 . . ?
C2 C3 H3B 109.9 . . ?
H3A C3 H3B 108.3 . . ?
C13 C18 C17 120.54(16) . . ?
C13 C18 H18 119.7 . . ?
C17 C18 H18 119.7 . . ?
C23 C24 C25 120.20(16) . . ?
C23 C24 H24 119.9 . . ?
C25 C24 H24 119.9 . . ?
C4 C5 C6 105.58(14) . . ?
C4 C5 H5A 110.6 . . ?
C6 C5 H5A 110.6 . . ?
C4 C5 H5B 110.6 . . ?
C6 C5 H5B 110.6 . . ?
H5A C5 H5B 108.8 . . ?
C11 C10 C8 108.07(12) . . ?
C11 C10 H10A 110.1 . . ?
C8 C10 H10A 110.1 . . ?
C11 C10 H10B 110.1 . . ?
C8 C10 H10B 110.1 . . ?
H10A C10 H10B 108.4 . . ?
C6 C7 C8 105.76(14) . . ?
C6 C7 H7A 110.6 . . ?
C8 C7 H7A 110.6 . . ?
C6 C7 H7B 110.6 . . ?
C8 C7 H7B 110.6 . . ?
H7A C7 H7B 108.7 . . ?
C15 C16 C17 119.90(17) . . ?
C15 C16 H16 120.1 . . ?
C17 C16 H16 120.1 . . ?
C16 C15 C14 120.04(17) . . ?
C16 C15 H15 120.0 . . ?
C14 C15 H15 120.0 . . ?
C7 C6 C5 107.19(14) . . ?
C7 C6 H6A 110.3 . . ?
C5 C6 H6A 110.3 . . ?
C7 C6 H6B 110.3 . . ?
C5 C6 H6B 110.3 . . ?
H6A C6 H6B 108.5 . . ?
C16 C17 C18 120.37(17) . . ?
C16 C17 H17 119.8 . . ?
C18 C17 H17 119.8 . . ?
C23 C22 C21 120.58(16) . . ?
C23 C22 H22 119.7 . . ?
C21 C22 H22 119.7 . . ?

loop_
_geom_bond_atom_site_label_1
_geom_bond_atom_site_label_2
_geom_bond_distance
_geom_bond_site_symmetry_2
_geom_bond_publ_flag
O3 C19 1.2160(18) . ?
O1 C11 1.2049(18) . ?
O2 C12 1.2150(18) . ?
C20 C21 1.387(2) . ?
C20 C25 1.390(2) . ?
C20 C19 1.497(2) . ?
C13 C18 1.383(2) . ?
C13 C14 1.389(2) . ?
C13 C12 1.491(2) . ?
C12 C1 1.521(2) . ?
C1 C9 1.540(2) . ?
C1 C2 1.554(2) . ?
C1 H1 0.9800 . ?
C9 C19 1.514(2) . ?
C9 C8 1.559(2) . ?
C9 H9 0.9800 . ?
C2 C11 1.516(2) . ?
C2 C3 1.541(2) . ?
C2 H2 0.9800 . ?
C8 C7 1.528(2) . ?
C8 C10 1.534(2) . ?
C8 C4 1.541(2) . ?
C21 C22 1.377(2) . ?
C21 H21 0.9300 . ?
C23 C22 1.371(3) . ?
C23 C24 1.375(2) . ?
C23 H23 0.9300 . ?
C14 C15 1.380(3) . ?
C14 H14 0.9300 . ?
C25 C24 1.379(2) . ?
C25 H25 0.9300 . ?
C11 C10 1.511(2) . ?
C4 C5 1.528(2) . ?
C4 C3 1.535(2) . ?
C4 H4 0.9800 . ?
C3 H3A 0.9700 . ?
C3 H3B 0.9700 . ?
C18 C17 1.384(2) . ?
C18 H18 0.9300 . ?
C24 H24 0.9300 . ?
C5 C6 1.526(3) . ?
C5 H5A 0.9700 . ?
C5 H5B 0.9700 . ?
C10 H10A 0.9700 . ?
C10 H10B 0.9700 . ?
C7 C6 1.527(3) . ?
C7 H7A 0.9700 . ?
C7 H7B 0.9700 . ?
C16 C15 1.371(3) . ?
C16 C17 1.369(3) . ?
C16 H16 0.9300 . ?
C15 H15 0.9300 . ?
C6 H6A 0.9700 . ?
C6 H6B 0.9700 . ?
C17 H17 0.9300 . ?
C22 H22 0.9300 . ?

loop_
_geom_torsion_atom_site_label_1
_geom_torsion_atom_site_label_2
_geom_torsion_atom_site_label_3
_geom_torsion_atom_site_label_4
_geom_torsion
_geom_torsion_site_symmetry_1
_geom_torsion_site_symmetry_2
_geom_torsion_site_symmetry_3
_geom_torsion_site_symmetry_4
_geom_torsion_publ_flag
C18 C13 C12 O2 -177.64(16) . . . . ?
C14 C13 C12 O2 0.2(2) . . . . ?
C18 C13 C12 C1 2.5(2) . . . . ?
C14 C13 C12 C1 -179.64(13) . . . . ?
O2 C12 C1 C9 32.0(2) . . . . ?
C13 C12 C1 C9 -148.14(13) . . . . ?
O2 C12 C1 C2 -88.87(17) . . . . ?
C13 C12 C1 C2 91.01(15) . . . . ?
C12 C1 C9 C19 85.58(15) . . . . ?
C2 C1 C9 C19 -152.35(12) . . . . ?
C12 C1 C9 C8 -149.29(12) . . . . ?
C2 C1 C9 C8 -27.22(15) . . . . ?
C21 C20 C19 O3 178.91(15) . . . . ?
C25 C20 C19 O3 -2.2(2) . . . . ?
C21 C20 C19 C9 -1.9(2) . . . . ?
C25 C20 C19 C9 177.03(14) . . . . ?
C1 C9 C19 O3 60.70(18) . . . . ?
C8 C9 C19 O3 -61.21(18) . . . . ?
C1 C9 C19 C20 -118.54(14) . . . . ?
C8 C9 C19 C20 119.56(14) . . . . ?
C12 C1 C2 C11 -162.50(12) . . . . ?
C9 C1 C2 C11 73.78(14) . . . . ?
C12 C1 C2 C3 82.29(15) . . . . ?
C9 C1 C2 C3 -41.43(16) . . . . ?
C19 C9 C8 C7 -49.96(16) . . . . ?
C1 C9 C8 C7 -173.00(12) . . . . ?
C19 C9 C8 C10 82.47(15) . . . . ?
C1 C9 C8 C10 -40.57(16) . . . . ?
C19 C9 C8 C4 -161.67(12) . . . . ?
C1 C9 C8 C4 75.29(14) . . . . ?
C25 C20 C21 C22 1.2(2) . . . . ?
C19 C20 C21 C22 -179.89(16) . . . . ?
C18 C13 C14 C15 1.5(2) . . . . ?
C12 C13 C14 C15 -176.50(15) . . . . ?
C21 C20 C25 C24 -1.1(2) . . . . ?
C19 C20 C25 C24 179.91(14) . . . . ?
C3 C2 C11 O1 -106.45(17) . . . . ?
C1 C2 C11 O1 136.48(16) . . . . ?
C3 C2 C11 C10 71.21(16) . . . . ?
C1 C2 C11 C10 -45.86(16) . . . . ?
C7 C8 C4 C5 -37.76(16) . . . . ?
C10 C8 C4 C5 -161.06(13) . . . . ?
C9 C8 C4 C5 81.52(14) . . . . ?
C7 C8 C4 C3 -166.29(12) . . . . ?
C10 C8 C4 C3 70.40(15) . . . . ?
C9 C8 C4 C3 -47.02(15) . . . . ?
C5 C4 C3 C2 -140.71(14) . . . . ?
C8 C4 C3 C2 -20.33(17) . . . . ?
C11 C2 C3 C4 -45.48(16) . . . . ?
C1 C2 C3 C4 69.32(16) . . . . ?
C14 C13 C18 C17 -1.3(3) . . . . ?
C12 C13 C18 C17 176.62(16) . . . . ?
C22 C23 C24 C25 0.2(3) . . . . ?
C20 C25 C24 C23 0.4(2) . . . . ?
C3 C4 C5 C6 150.79(15) . . . . ?
C8 C4 C5 C6 27.85(18) . . . . ?
O1 C11 C10 C8 156.41(15) . . . . ?
C2 C11 C10 C8 -21.24(17) . . . . ?
C7 C8 C10 C11 -160.42(14) . . . . ?
C4 C8 C10 C11 -46.07(16) . . . . ?
C9 C8 C10 C11 68.65(16) . . . . ?
C10 C8 C7 C6 150.46(15) . . . . ?
C4 C8 C7 C6 33.31(17) . . . . ?
C9 C8 C7 C6 -80.36(17) . . . . ?
C17 C16 C15 C14 -0.9(3) . . . . ?
C13 C14 C15 C16 -0.4(3) . . . . ?
C8 C7 C6 C5 -16.6(2) . . . . ?
C4 C5 C6 C7 -7.0(2) . . . . ?
C15 C16 C17 C18 1.2(3) . . . . ?
C13 C18 C17 C16 0.0(3) . . . . ?
C24 C23 C22 C21 -0.1(3) . . . . ?
C20 C21 C22 C23 -0.6(3) . . . . ?
